data_4021189
loop_
_publ_author_name
'Christopher R. Moylan'
'Brian J. McNelis'
'Lawrence C. Nathan'
'Michael A. Marques'
'Eric L. Hermstad'
'Benjamin A. Brichler'

_publ_section_title
;
 Challenging the Auxiliary Donor Effect on Molecular Hyperpolarizability
 in Thiophene-Containing Nonlinear Chromophores: X-ray Crystallographic
 and Optical Measurements on Two New Isomeric Chromophores
;
_journal_name_full 'Journal of Organic Chemistry'
_journal_page_first 8239
_journal_page_last 8243
_journal_paper_doi 10.1021/jo049230c
_journal_volume 69
_journal_year 2004
_chemical_formula_moiety 'C19 H16 N6 S, 0.69(C H Cl3), 0.31(C H2 Cl2)'
_chemical_formula_sum 'C20 H17.31 Cl2.69 N6 S'
_chemical_formula_weight 469.24
_space_group_IT_number 2
_symmetry_cell_setting triclinic
_symmetry_space_group_name_Hall '-P 1'
_symmetry_space_group_name_H-M 'P -1'
_cell_angle_alpha 69.970(9)
_cell_angle_beta 88.88(2)
_cell_angle_gamma 83.964(13)
_cell_formula_units_Z 2
_cell_length_a 9.471(2)
_cell_length_b 10.193(2)
_cell_length_c 12.338(3)
_cell_measurement_temperature 183
_cell_volume 1112.6(4)
_diffrn_ambient_temperature 183
_exptl_crystal_density_diffrn 1.401
_cod_depositor_comments
;
The following automatic conversions were performed:
'_symmetry_cell_setting' value 'Triclinic' changed to 'triclinic'
according to '/home/saulius/struct/CIF-dictionaries/cif_core.dic'
dictionary named 'cif_core.dic' version 2.4.1 from 2010-06-29.

Automatic conversion script
Id: cif_fix_enum 1527 2010-12-29 10:47:43Z saulius 
;
_cod_database_code 4021189

loop_
_symmetry_equiv_pos_as_xyz
'x, y, z'
'-x, -y, -z'

loop_
_atom_site_aniso_label
_atom_site_aniso_U_11
_atom_site_aniso_U_22
_atom_site_aniso_U_33
_atom_site_aniso_U_23
_atom_site_aniso_U_13
_atom_site_aniso_U_12
S 0.0297(5) 0.0268(5) 0.0272(5) -0.0092(4) -0.0001(4) -0.0059(4)
N1 0.026(2) 0.026(2) 0.030(2) -0.0073(13) 0.0009(13) -0.0017(14)
N2 0.023(2) 0.028(2) 0.0297(15) -0.0082(13) 0.0006(13) -0.0029(13)
N3 0.035(2) 0.033(2) 0.0244(15) -0.0094(13) 0.0014(13) -0.0092(15)
N4 0.053(2) 0.051(2) 0.033(2) -0.015(2) 0.013(2) -0.012(2)
N5 0.051(2) 0.054(2) 0.043(2) -0.024(2) 0.000(2) -0.016(2)
N6 0.052(2) 0.040(2) 0.067(2) -0.020(2) 0.020(2) -0.018(2)
C1 0.028(2) 0.021(2) 0.027(2) -0.0070(14) -0.001(2) 0.001(2)
C2 0.030(2) 0.029(2) 0.028(2) -0.010(2) 0.000(2) -0.009(2)
C3 0.028(2) 0.029(2) 0.025(2) -0.0091(15) -0.001(2) 0.001(2)
C4 0.027(2) 0.025(2) 0.027(2) -0.0071(15) 0.000(2) -0.002(2)
C5 0.021(2) 0.021(2) 0.028(2) -0.0051(14) 0.0002(15) 0.000(2)
C6 0.039(2) 0.030(2) 0.029(2) -0.013(2) 0.002(2) -0.007(2)
C7 0.028(2) 0.032(2) 0.031(2) -0.012(2) 0.006(2) -0.005(2)
C8 0.022(2) 0.024(2) 0.030(2) -0.0070(15) 0.0010(15) 0.003(2)
C9 0.032(2) 0.033(2) 0.031(2) -0.015(2) 0.000(2) -0.005(2)
C10 0.034(2) 0.037(2) 0.022(2) -0.010(2) 0.004(2) -0.005(2)
C11 0.046(3) 0.044(3) 0.031(2) -0.007(2) 0.002(2) -0.022(2)
C12 0.086(4) 0.039(3) 0.058(3) -0.015(2) -0.009(3) -0.012(3)
C13 0.041(3) 0.046(3) 0.030(2) -0.016(2) 0.010(2) -0.011(2)
C14 0.056(4) 0.102(5) 0.035(3) -0.030(3) -0.006(2) -0.001(3)
C15 0.024(2) 0.028(2) 0.029(2) -0.0066(15) -0.002(2) 0.004(2)
C16 0.034(2) 0.027(2) 0.031(2) -0.008(2) 0.002(2) -0.003(2)
C17 0.030(2) 0.031(2) 0.031(2) -0.009(2) 0.000(2) 0.002(2)
C18 0.026(2) 0.037(2) 0.036(2) -0.013(2) 0.002(2) -0.005(2)
C19 0.034(2) 0.026(2) 0.041(2) -0.011(2) 0.005(2) -0.002(2)
C20 0.029(4) 0.029(4) 0.040(3) -0.019(3) 0.006(3) 0.002(3)
Cl1 0.0381(9) 0.0288(8) 0.0375(8) -0.0062(6) 0.0029(6) 0.0007(6)
Cl2 0.0396(10) 0.0544(12) 0.0641(12) -0.0168(10) -0.0186(9) 0.0065(10)
Cl3 0.118(4) 0.076(4) 0.075(3) -0.036(3) 0.021(2) 0.017(3)
C21 0.070(19) 0.079(18) 0.102(17) -0.072(15) 0.038(15) 0.004(13)
Cl4 0.099(5) 0.144(7) 0.123(6) -0.077(5) -0.014(4) -0.036(5)
Cl5 0.087(5) 0.040(4) 0.027(3) -0.016(3) -0.012(3) -0.015(4)

loop_
_atom_site_label
_atom_site_type_symbol
_atom_site_fract_x
_atom_site_fract_y
_atom_site_fract_z
_atom_site_U_iso_or_equiv
_atom_site_thermal_displace_type
_atom_site_occupancy
_atom_site_calc_flag
_atom_site_refinement_flags
_atom_site_disorder_group
S S 0.37617(10) 0.08365(9) 0.27478(7) 0.0277(3) Uani 1 d . .
N1 N 0.4975(3) 0.2002(3) 0.0664(2) 0.0279(7) Uani 1 d . .
N2 N 0.5480(3) 0.2739(3) 0.1229(2) 0.0274(7) Uani 1 d . .
N3 N 0.2023(3) -0.1141(3) 0.3747(2) 0.0303(7) Uani 1 d . .
N4 N 0.9679(4) 0.6853(4) -0.3336(3) 0.0453(9) Uani 1 d . .
N5 N 0.9616(4) 0.8092(4) 0.1012(3) 0.0467(9) Uani 1 d . .
N6 N 1.1280(4) 0.9456(4) -0.2362(3) 0.0520(10) Uani 1 d . .
C1 C 0.2676(4) -0.0460(3) 0.2794(3) 0.0262(8) Uani 1 d . .
C2 C 0.2615(4) -0.0664(4) 0.1719(3) 0.0284(8) Uani 1 d . .
C3 C 0.3413(4) 0.0182(4) 0.0900(3) 0.0278(8) Uani 1 d . .
C4 C 0.4127(4) 0.1079(4) 0.1288(3) 0.0272(8) Uani 1 d . .
C5 C 0.6365(4) 0.3691(3) 0.0573(3) 0.0247(8) Uani 1 d . .
C6 C 0.6737(4) 0.3890(4) -0.0577(3) 0.0321(9) Uani 1 d . .
C7 C 0.7614(4) 0.4883(4) -0.1142(3) 0.0304(9) Uani 1 d . .
C8 C 0.8185(4) 0.5729(3) -0.0604(3) 0.0266(8) Uani 1 d . .
C9 C 0.7806(4) 0.5523(4) 0.0545(3) 0.0310(9) Uani 1 d . .
C10 C 0.6920(4) 0.4544(4) 0.1105(3) 0.0311(9) Uani 1 d . .
C11 C 0.1256(5) -0.2337(4) 0.3791(4) 0.0405(11) Uani 1 d . .
C12 C 0.2243(7) -0.3619(5) 0.3814(5) 0.0611(15) Uani 1 d . .
C13 C 0.2104(5) -0.0813(5) 0.4815(3) 0.0381(10) Uani 1 d . .
C14 C 0.3225(6) -0.1734(7) 0.5637(4) 0.063(2) Uani 1 d . .
C15 C 0.9102(4) 0.6761(4) -0.1249(3) 0.0281(8) Uani 1 d . .
C16 C 0.9424(4) 0.6811(4) -0.2429(3) 0.0313(9) Uani 1 d . .
C17 C 0.9750(4) 0.7722(4) -0.0932(3) 0.0313(8) Uani 1 d . .
C18 C 0.9639(4) 0.7882(4) 0.0163(3) 0.0326(9) Uani 1 d . .
C19 C 1.0606(4) 0.8673(4) -0.1750(3) 0.0339(9) Uani 1 d . .
H2 H 0.2099(37) -0.1289(35) 0.1634(26) 0.022(9) Uiso 1 d . .
H3 H 0.3523(37) 0.0166(35) 0.0106(30) 0.029(9) Uiso 1 d . .
H6 H 0.6353(41) 0.3317(39) -0.1027(29) 0.039(10) Uiso 1 d . .
H7 H 0.7870(39) 0.4950(37) -0.1929(31) 0.036(10) Uiso 1 d . .
H9 H 0.8102(45) 0.5979(42) 0.0986(33) 0.051(13) Uiso 1 d . .
H10 H 0.6733(42) 0.4406(40) 0.1799(33) 0.038(11) Uiso 1 d . .
H11A H 0.0656(47) -0.2568(43) 0.4431(36) 0.052(13) Uiso 1 d . .
H11B H 0.0619(43) -0.2048(39) 0.3190(33) 0.039(11) Uiso 1 d . .
H12A H 0.2690(53) -0.3887(48) 0.4496(41) 0.063(15) Uiso 1 d . .
H12B H 0.1521(52) -0.4295(50) 0.3891(37) 0.067(15) Uiso 1 d . .
H12C H 0.2968(61) -0.3416(53) 0.3065(45) 0.089(18) Uiso 1 d . .
H13A H 0.1087(45) -0.0776(39) 0.5088(32) 0.042(11) Uiso 1 d . .
H13B H 0.2233(42) 0.0204(43) 0.4598(31) 0.041(11) Uiso 1 d . .
H14A H 0.3245(44) -0.1520(41) 0.6366(35) 0.050(12) Uiso 1 d . .
H14B H 0.2932(60) -0.2768(60) 0.5968(43) 0.096(20) Uiso 1 d . .
H14C H 0.4070(59) -0.1579(55) 0.5278(42) 0.075(17) Uiso 1 d . .
C20 C 0.2534(8) 0.2603(8) 0.6793(7) 0.031(2) Uani 0.691(3) d P 1
H20 H 0.1912 0.1839 0.7154 0.038 Uiso 0.691(3) calc PR 1
Cl1 Cl 0.1547(2) 0.42027(14) 0.65857(11) 0.0365(5) Uani 0.691(3) d P 1
Cl2 Cl 0.3985(2) 0.2356(2) 0.7716(2) 0.0542(6) Uani 0.691(3) d P 1
Cl3 Cl 0.3105(8) 0.2493(7) 0.5435(5) 0.089(2) Uani 0.691(3) d P 1
C21 C 0.3038(27) 0.2132(26) 0.6821(24) 0.074(8) Uani 0.309(3) d P 2
H21A H 0.3476 0.1159 0.7206 0.089 Uiso 0.309(3) calc PR 2
H21B H 0.2063 0.2193 0.7117 0.089 Uiso 0.309(3) calc PR 2
Cl4 Cl 0.3979(8) 0.3236(10) 0.7219(7) 0.112(3) Uani 0.309(3) d P 2
Cl5 Cl 0.2930(15) 0.2408(12) 0.5478(8) 0.049(3) Uani 0.309(3) d P 2

loop_
_geom_bond_atom_site_label_1
_geom_bond_atom_site_label_2
_geom_bond_distance
_geom_bond_site_symmetry_2
_geom_bond_publ_flag
S C1 1.744(3) . ?
S C4 1.765(3) . ?
N1 N2 1.314(4) . ?
N1 C4 1.328(4) . ?
N2 C5 1.380(4) . ?
N3 C1 1.322(4) . ?
N3 C11 1.469(5) . ?
N3 C13 1.472(4) . ?
N4 C16 1.128(4) . ?
N5 C18 1.138(5) . ?
N6 C19 1.136(4) . ?
C1 C2 1.414(5) . ?
C2 C3 1.359(5) . ?
C2 H2 0.88(3) . ?
C3 C4 1.402(5) . ?
C3 H3 0.99(3) . ?
C5 C10 1.402(5) . ?
C5 C6 1.405(5) . ?
C6 C7 1.368(5) . ?
C6 H6 1.03(4) . ?
C7 C8 1.407(5) . ?
C7 H7 0.98(3) . ?
C8 C9 1.405(5) . ?
C8 C15 1.444(5) . ?
C9 C10 1.363(5) . ?
C9 H9 0.89(4) . ?
C10 H10 0.84(4) . ?
C11 C12 1.517(7) . ?
C11 H11A 0.94(4) . ?
C11 H11B 0.91(4) . ?
C12 H12A 0.89(5) . ?
C12 H12B 1.00(5) . ?
C12 H12C 1.11(5) . ?
C13 C14 1.489(7) . ?
C13 H13A 1.01(4) . ?
C13 H13B 1.00(4) . ?
C14 H14A 1.00(4) . ?
C14 H14B 1.06(5) . ?
C14 H14C 0.91(5) . ?
C15 C17 1.374(5) . ?
C15 C16 1.466(5) . ?
C17 C18 1.417(5) . ?
C17 C19 1.441(5) . ?
C20 Cl2 1.744(9) . ?
C20 Cl3 1.787(10) . ?
C20 Cl1 1.733(7) . ?
C20 H20 1.00 . ?
C21 Cl5 1.59(3) . ?
C21 Cl4 1.71(3) . ?
C21 H21A 0.99 . ?
C21 H21B 0.99 . ?
